data_1502593
loop_
_publ_author_name
'Wang, Xiao-Na'
'Shen, Li-Tao'
'Ye, Song'

_publ_section_title
;
 NHC-catalyzed enantioselective [2 + 2] and [2 + 2 + 2] cycloadditions of
 ketenes with isothiocyanates.
;
_journal_issue 24
_journal_name_full 'Organic letters'
_journal_page_first 6382
_journal_page_last 6385
_journal_paper_doi 10.1021/ol202688h
_journal_volume 13
_journal_year 2011
_chemical_absolute_configuration ad
_chemical_formula_moiety 'C16 H12 N2 O3 S'
_chemical_formula_sum 'C16 H12 N2 O3 S'
_chemical_formula_weight 312.34
_chemical_name_systematic
; 
 ? 
;
_space_group_IT_number 1
_symmetry_cell_setting triclinic
_symmetry_space_group_name_Hall 'P 1'
_symmetry_space_group_name_H-M 'P 1'
_atom_sites_solution_hydrogens geom
_atom_sites_solution_primary direct
_atom_sites_solution_secondary difmap
_audit_creation_method SHELXL-97
_cell_angle_alpha 108.255(5)
_cell_angle_beta 96.360(5)
_cell_angle_gamma 91.162(3)
_cell_formula_units_Z 4
_cell_length_a 8.327(2)
_cell_length_b 11.225(3)
_cell_length_c 16.443(5)
_cell_measurement_reflns_used 5018
_cell_measurement_temperature 173(2)
_cell_measurement_theta_max 27.48
_cell_measurement_theta_min 1.91
_cell_volume 1448.1(7)
_computing_cell_refinement 'CrystalClear (Rigaku Inc., 2007)'
_computing_data_collection 'CrystalClear (Rigaku Inc., 2007)'
_computing_data_reduction 'CrystalClear (Rigaku Inc., 2007)'
_computing_molecular_graphics 'Olex2 ver 1.1'
_computing_publication_material 'SHELX97 (Sheldrick, 1997)'
_computing_structure_refinement 'SHELXL-97 (Sheldrick, 1997)'
_computing_structure_solution 'SHELXS-97 (Sheldrick, 1990)'
_diffrn_ambient_temperature 173(2)
_diffrn_measured_fraction_theta_full 0.998
_diffrn_measured_fraction_theta_max 0.998
_diffrn_measurement_device_type 'Saturn724+ CCD'
_diffrn_measurement_method '\w scans at fixed \c = 45\%'
_diffrn_radiation_monochromator graphite
_diffrn_radiation_source 'sealed tube'
_diffrn_radiation_type MoK\a
_diffrn_radiation_wavelength 0.71073
_diffrn_reflns_av_R_equivalents 0.0402
_diffrn_reflns_av_sigmaI/netI 0.0577
_diffrn_reflns_limit_h_max 10
_diffrn_reflns_limit_h_min -10
_diffrn_reflns_limit_k_max 14
_diffrn_reflns_limit_k_min -14
_diffrn_reflns_limit_l_max 21
_diffrn_reflns_limit_l_min -21
_diffrn_reflns_number 25875
_diffrn_reflns_theta_full 27.49
_diffrn_reflns_theta_max 27.49
_diffrn_reflns_theta_min 2.47
_exptl_absorpt_coefficient_mu 0.238
_exptl_absorpt_correction_T_max 0.9766
_exptl_absorpt_correction_T_min 0.9386
_exptl_absorpt_correction_type multi-scan
_exptl_absorpt_process_details 'CrystalClear (Rigaku Inc., 2007)'
_exptl_crystal_colour 'pale yellow'
_exptl_crystal_density_diffrn 1.433
_exptl_crystal_density_method 'not measured'
_exptl_crystal_description plate
_exptl_crystal_F_000 648
_exptl_crystal_size_max 0.27
_exptl_crystal_size_mid 0.24
_exptl_crystal_size_min 0.10
_refine_diff_density_max 0.293
_refine_diff_density_min -0.208
_refine_diff_density_rms 0.049
_refine_ls_abs_structure_details 'Flack H D (1983), Acta Cryst. A39, 876-881'
_refine_ls_abs_structure_Flack 0.07(5)
_refine_ls_extinction_method none
_refine_ls_goodness_of_fit_ref 1.107
_refine_ls_hydrogen_treatment constr
_refine_ls_matrix_type full
_refine_ls_number_parameters 797
_refine_ls_number_reflns 13083
_refine_ls_number_restraints 3
_refine_ls_restrained_S_all 1.107
_refine_ls_R_factor_all 0.0629
_refine_ls_R_factor_gt 0.0574
_refine_ls_shift/su_max 0.001
_refine_ls_shift/su_mean 0.000
_refine_ls_structure_factor_coef Fsqd
_refine_ls_weighting_details 'calc w=1/[\s^2^(Fo^2^)+(0.0370P)^2^+0.3318P] where P=(Fo^2^+2Fc^2^)/3'
_refine_ls_weighting_scheme calc
_refine_ls_wR_factor_gt 0.1133
_refine_ls_wR_factor_ref 0.1176
_reflns_number_gt 11971
_reflns_number_total 13083
_reflns_threshold_expression >2sigma(I)
_cod_data_source_file ol202688h_si_002.cif
_cod_data_source_block sa1443-a
_cod_original_cell_volume 1448.2(7)
_cod_original_sg_symbol_H-M P1
_cod_database_code 1502593

loop_
_symmetry_equiv_pos_as_xyz
'x, y, z'

loop_
_atom_site_label
_atom_site_type_symbol
_atom_site_fract_x
_atom_site_fract_y
_atom_site_fract_z
_atom_site_U_iso_or_equiv
_atom_site_adp_type
_atom_site_occupancy
_atom_site_symmetry_multiplicity
_atom_site_calc_flag
_atom_site_refinement_flags
S1A S 0.85961(10) 0.58055(7) 0.98196(5) 0.03931(19) Uani 1 1 d .
O1A O 0.9009(3) 1.0129(2) 0.98318(17) 0.0567(7) Uani 1 1 d .
O2A O 1.5631(3) 1.0520(2) 1.30208(14) 0.0401(5) Uani 1 1 d .
O3A O 1.5587(3) 0.8584(2) 1.30225(16) 0.0492(6) Uani 1 1 d .
N1A N 0.9727(3) 0.8267(2) 1.01728(16) 0.0304(5) Uani 1 1 d .
N2A N 1.5074(3) 0.9424(3) 1.27411(16) 0.0344(6) Uani 1 1 d .
C1A C 0.7498(4) 0.7960(3) 0.9359(2) 0.0350(7) Uani 1 1 d .
C2A C 0.8648(4) 0.7225(3) 0.97908(19) 0.0306(6) Uani 1 1 d .
C3A C 0.8789(4) 0.9051(3) 0.9785(2) 0.0379(7) Uani 1 1 d .
C4A C 0.7237(4) 0.7477(3) 0.8379(2) 0.0355(7) Uani 1 1 d .
C5A C 0.7815(4) 0.8140(3) 0.7879(2) 0.0435(8) Uani 1 1 d .
H5A H 0.8413 0.8920 0.8149 0.052 Uiso 1 1 calc R
C6A C 0.7523(5) 0.7666(4) 0.6983(3) 0.0543(10) Uani 1 1 d .
H6A H 0.7914 0.8130 0.6644 0.065 Uiso 1 1 calc R
C7A C 0.6684(5) 0.6543(4) 0.6589(2) 0.0520(10) Uani 1 1 d .
H7A H 0.6488 0.6227 0.5977 0.062 Uiso 1 1 calc R
C8A C 0.6116(5) 0.5862(4) 0.7078(2) 0.0548(10) Uani 1 1 d .
H8A H 0.5544 0.5072 0.6802 0.066 Uiso 1 1 calc R
C9A C 0.6381(4) 0.6330(3) 0.7967(2) 0.0465(8) Uani 1 1 d .
H9A H 0.5974 0.5864 0.8301 0.056 Uiso 1 1 calc R
C10A C 0.5918(4) 0.8176(3) 0.9766(2) 0.0451(8) Uani 1 1 d .
H10K H 0.5285 0.8756 0.9541 0.068 Uiso 1 1 calc R
H10L H 0.6166 0.8538 1.0394 0.068 Uiso 1 1 calc R
H10J H 0.5293 0.7373 0.9624 0.068 Uiso 1 1 calc R
C11A C 1.1109(3) 0.8526(3) 1.07969(18) 0.0293(6) Uani 1 1 d .
C12A C 1.1556(4) 0.7668(3) 1.1214(2) 0.0384(7) Uani 1 1 d .
H12C H 1.0959 0.6884 1.1067 0.046 Uiso 1 1 calc R
C13A C 1.2874(4) 0.7955(3) 1.1847(2) 0.0402(8) Uani 1 1 d .
H13C H 1.3188 0.7377 1.2142 0.048 Uiso 1 1 calc R
C14A C 1.3724(4) 0.9095(3) 1.20397(19) 0.0309(6) Uani 1 1 d .
C15A C 1.3320(4) 0.9950(3) 1.1617(2) 0.0365(7) Uani 1 1 d .
H15C H 1.3939 1.0723 1.1753 0.044 Uiso 1 1 calc R
C16A C 1.1998(4) 0.9658(3) 1.0991(2) 0.0374(7) Uani 1 1 d .
H16C H 1.1696 1.0235 1.0692 0.045 Uiso 1 1 calc R
S1C S 0.99111(11) 0.32909(8) 0.51882(6) 0.0443(2) Uani 1 1 d .
O1C O 0.9813(3) 0.76011(19) 0.51455(14) 0.0403(5) Uani 1 1 d .
O2C O 0.3046(3) 0.5059(2) 0.20102(14) 0.0392(5) Uani 1 1 d .
O3C O 0.3041(3) 0.3116(2) 0.19741(16) 0.0468(6) Uani 1 1 d .
N1C N 0.8947(3) 0.5425(2) 0.48309(15) 0.0280(5) Uani 1 1 d .
N2C N 0.3569(3) 0.4223(2) 0.22734(16) 0.0346(6) Uani 1 1 d .
C1C C 1.1172(4) 0.5849(3) 0.56385(18) 0.0314(6) Uani 1 1 d .
C2C C 0.9956(4) 0.4736(3) 0.52242(19) 0.0306(6) Uani 1 1 d .
C3C C 0.9956(4) 0.6557(3) 0.51972(19) 0.0338(7) Uani 1 1 d .
C4C C 1.1463(4) 0.6409(3) 0.6621(2) 0.0349(7) Uani 1 1 d .
C5C C 1.2190(4) 0.7605(3) 0.6979(2) 0.0453(8) Uani 1 1 d .
H5C H 1.2489 0.8062 0.6615 0.054 Uiso 1 1 calc R
C6C C 1.2486(5) 0.8141(4) 0.7872(2) 0.0543(10) Uani 1 1 d .
H6C H 1.2979 0.8966 0.8115 0.065 Uiso 1 1 calc R
C7C C 1.2074(4) 0.7491(4) 0.8402(2) 0.0516(10) Uani 1 1 d .
H7C H 1.2290 0.7858 0.9010 0.062 Uiso 1 1 calc R
C8C C 1.1344(5) 0.6301(4) 0.8050(2) 0.0492(9) Uani 1 1 d .
H8C H 1.1052 0.5852 0.8420 0.059 Uiso 1 1 calc R
C9C C 1.1027(4) 0.5747(3) 0.7156(2) 0.0417(8) Uani 1 1 d .
H9C H 1.0519 0.4926 0.6916 0.050 Uiso 1 1 calc R
C10C C 1.2759(4) 0.5619(3) 0.5233(2) 0.0383(7) Uani 1 1 d .
H10H H 1.3294 0.4933 0.5383 0.057 Uiso 1 1 calc R
H10I H 1.3472 0.6385 0.5452 0.057 Uiso 1 1 calc R
H10G H 1.2523 0.5391 0.4604 0.057 Uiso 1 1 calc R
C11C C 0.7544(3) 0.5118(3) 0.42170(18) 0.0291(6) Uani 1 1 d .
C12C C 0.7093(4) 0.3862(3) 0.3762(2) 0.0374(7) Uani 1 1 d .
H12B H 0.7687 0.3211 0.3884 0.045 Uiso 1 1 calc R
C13C C 0.5768(4) 0.3576(3) 0.3132(2) 0.0370(7) Uani 1 1 d .
H13B H 0.5442 0.2726 0.2815 0.044 Uiso 1 1 calc R
C14C C 0.4932(4) 0.4537(3) 0.29702(19) 0.0301(6) Uani 1 1 d .
C15C C 0.5349(4) 0.5783(3) 0.34250(19) 0.0344(7) Uani 1 1 d .
H15B H 0.4739 0.6430 0.3307 0.041 Uiso 1 1 calc R
C16C C 0.6672(4) 0.6074(3) 0.40560(19) 0.0356(7) Uani 1 1 d .
H16B H 0.6980 0.6926 0.4377 0.043 Uiso 1 1 calc R
S1D S 1.41916(11) 0.85494(8) 1.50702(6) 0.0445(2) Uani 1 1 d .
O1D O 1.5315(3) 1.28513(19) 1.51339(14) 0.0379(5) Uani 1 1 d .
O2D O 0.8327(3) 1.1180(3) 1.19577(19) 0.0716(9) Uani 1 1 d .
O3D O 0.8001(3) 0.9235(2) 1.18819(15) 0.0500(6) Uani 1 1 d .
N1D N 1.3886(3) 1.0825(2) 1.47885(15) 0.0298(5) Uani 1 1 d .
N2D N 0.8666(3) 1.0289(3) 1.22054(18) 0.0446(7) Uani 1 1 d .
C1D C 1.6102(4) 1.0909(3) 1.55766(18) 0.0302(6) Uani 1 1 d .
C2D C 1.4637(4) 0.9986(3) 1.51501(19) 0.0337(7) Uani 1 1 d .
C3D C 1.5156(4) 1.1790(3) 1.51618(19) 0.0317(6) Uani 1 1 d .
C4D C 1.6407(4) 1.1407(3) 1.6559(2) 0.0330(7) Uani 1 1 d .
C5D C 1.7209(4) 1.2571(3) 1.6939(2) 0.0442(8) Uani 1 1 d .
H5D H 1.7536 1.3042 1.6589 0.053 Uiso 1 1 calc R
C6D C 1.7540(5) 1.3059(4) 1.7833(2) 0.0533(10) Uani 1 1 d .
H6D H 1.8073 1.3867 1.8093 0.064 Uiso 1 1 calc R
C7D C 1.7101(4) 1.2379(4) 1.8338(2) 0.0517(10) Uani 1 1 d .
H7D H 1.7335 1.2710 1.8948 0.062 Uiso 1 1 calc R
C8D C 1.6310(5) 1.1200(4) 1.7958(2) 0.0500(9) Uani 1 1 d .
H8D H 1.5999 1.0728 1.8310 0.060 Uiso 1 1 calc R
C9D C 1.5973(4) 1.0709(3) 1.7069(2) 0.0405(7) Uani 1 1 d .
H9D H 1.5446 0.9898 1.6810 0.049 Uiso 1 1 calc R
C10D C 1.7633(4) 1.0446(3) 1.5171(2) 0.0391(7) Uani 1 1 d .
H10E H 1.7995 0.9724 1.5342 0.059 Uiso 1 1 calc R
H10F H 1.8487 1.1123 1.5370 0.059 Uiso 1 1 calc R
H10D H 1.7400 1.0195 1.4541 0.059 Uiso 1 1 calc R
C11D C 1.2505(3) 1.0728(3) 1.41848(18) 0.0302(6) Uani 1 1 d .
C12D C 1.1384(4) 0.9720(3) 1.3992(2) 0.0386(7) Uani 1 1 d .
H12A H 1.1483 0.9127 1.4297 0.046 Uiso 1 1 calc R
C13D C 1.0107(4) 0.9595(3) 1.3341(2) 0.0376(7) Uani 1 1 d .
H13A H 0.9336 0.8902 1.3188 0.045 Uiso 1 1 calc R
C14D C 0.9972(4) 1.0481(3) 1.29238(19) 0.0362(7) Uani 1 1 d .
C15D C 1.1033(4) 1.1514(3) 1.3138(2) 0.0408(8) Uani 1 1 d .
H15A H 1.0881 1.2134 1.2859 0.049 Uiso 1 1 calc R
C16D C 1.2332(4) 1.1638(3) 1.3772(2) 0.0368(7) Uani 1 1 d .
H16A H 1.3096 1.2336 1.3923 0.044 Uiso 1 1 calc R
S1B S 0.43057(10) 0.11771(7) 0.99243(5) 0.04037(19) Uani 1 1 d .
O1B O 0.3475(3) 0.5410(2) 0.98398(15) 0.0433(6) Uani 1 1 d .
O2B O 1.0387(3) 0.6676(2) 1.30713(18) 0.0657(8) Uani 1 1 d .
O3B O 1.0638(3) 0.4782(3) 1.31150(15) 0.0496(6) Uani 1 1 d .
N1B N 0.4777(3) 0.3716(2) 1.02066(15) 0.0309(5) Uani 1 1 d .
N2B N 1.0005(3) 0.5555(3) 1.28091(17) 0.0412(6) Uani 1 1 d .
C1B C 0.2535(4) 0.3078(3) 0.94204(19) 0.0304(6) Uani 1 1 d .
C2B C 0.3955(4) 0.2543(3) 0.98561(18) 0.0308(6) Uani 1 1 d .
C3B C 0.3571(4) 0.4329(3) 0.98080(19) 0.0338(7) Uani 1 1 d .
C4B C 0.2261(4) 0.2555(3) 0.84383(19) 0.0331(7) Uani 1 1 d .
C5B C 0.2836(4) 0.3175(3) 0.7918(2) 0.0392(7) Uani 1 1 d .
H5B H 0.3435 0.3959 0.8168 0.047 Uiso 1 1 calc R
C6B C 0.2537(5) 0.2648(4) 0.7022(2) 0.0473(9) Uani 1 1 d .
H6B H 0.2926 0.3086 0.6667 0.057 Uiso 1 1 calc R
C7B C 0.1700(4) 0.1523(4) 0.6650(2) 0.0490(9) Uani 1 1 d .
H7B H 0.1510 0.1174 0.6039 0.059 Uiso 1 1 calc R
C8B C 0.1123(5) 0.0884(4) 0.7167(2) 0.0509(9) Uani 1 1 d .
H8B H 0.0540 0.0094 0.6910 0.061 Uiso 1 1 calc R
C9B C 0.1395(5) 0.1397(3) 0.8058(2) 0.0471(9) Uani 1 1 d .
H9B H 0.0992 0.0960 0.8411 0.056 Uiso 1 1 calc R
C10B C 0.1014(4) 0.3095(3) 0.9860(2) 0.0412(7) Uani 1 1 d .
H10A H 0.0199 0.3565 0.9632 0.062 Uiso 1 1 calc R
H10C H 0.1279 0.3501 1.0483 0.062 Uiso 1 1 calc R
H10B H 0.0584 0.2232 0.9747 0.062 Uiso 1 1 calc R
C11B C 0.6151(3) 0.4176(3) 1.08208(18) 0.0289(6) Uani 1 1 d .
C12B C 0.7260(4) 0.3348(3) 1.0995(2) 0.0365(7) Uani 1 1 d .
H12 H 0.7141 0.2478 1.0677 0.044 Uiso 1 1 calc R
C13B C 0.8544(4) 0.3819(3) 1.1644(2) 0.0377(7) Uani 1 1 d .
H13 H 0.9311 0.3272 1.1777 0.045 Uiso 1 1 calc R
C14B C 0.8696(4) 0.5092(3) 1.20937(19) 0.0334(7) Uani 1 1 d .
C15B C 0.7639(4) 0.5921(3) 1.1897(2) 0.0375(7) Uani 1 1 d .
H15 H 0.7799 0.6797 1.2194 0.045 Uiso 1 1 calc R
C16B C 0.6353(4) 0.5461(3) 1.12649(19) 0.0348(7) Uani 1 1 d .
H16 H 0.5602 0.6018 1.1131 0.042 Uiso 1 1 calc R

loop_
_atom_site_aniso_label
_atom_site_aniso_U_11
_atom_site_aniso_U_22
_atom_site_aniso_U_33
_atom_site_aniso_U_23
_atom_site_aniso_U_13
_atom_site_aniso_U_12
S1A 0.0486(5) 0.0289(4) 0.0389(4) 0.0105(3) 0.0002(4) -0.0010(3)
O1A 0.0601(17) 0.0329(13) 0.0742(18) 0.0243(13) -0.0227(14) -0.0115(12)
O2A 0.0359(12) 0.0355(12) 0.0412(13) 0.0036(10) -0.0017(10) -0.0025(10)
O3A 0.0479(15) 0.0496(15) 0.0537(15) 0.0270(12) -0.0095(12) -0.0012(12)
N1A 0.0313(13) 0.0270(12) 0.0321(13) 0.0107(10) -0.0025(10) -0.0001(10)
N2A 0.0309(14) 0.0398(14) 0.0320(14) 0.0108(11) 0.0039(11) 0.0012(11)
C1A 0.0346(16) 0.0273(15) 0.0399(17) 0.0095(13) -0.0057(13) 0.0025(12)
C2A 0.0363(16) 0.0303(15) 0.0274(14) 0.0115(12) 0.0063(12) -0.0001(12)
C3A 0.0388(18) 0.0327(17) 0.0413(18) 0.0133(14) -0.0035(14) 0.0024(14)
C4A 0.0317(16) 0.0401(17) 0.0358(17) 0.0152(14) -0.0008(13) 0.0051(13)
C5A 0.0397(18) 0.049(2) 0.0448(19) 0.0195(16) 0.0039(15) 0.0036(15)
C6A 0.046(2) 0.073(3) 0.057(2) 0.036(2) 0.0115(18) 0.015(2)
C7A 0.042(2) 0.076(3) 0.0374(19) 0.0182(19) 0.0024(16) 0.0161(19)
C8A 0.053(2) 0.061(2) 0.040(2) 0.0060(18) -0.0116(17) 0.0023(18)
C9A 0.045(2) 0.052(2) 0.0404(19) 0.0168(16) -0.0080(15) -0.0053(16)
C10A 0.0332(17) 0.0455(19) 0.050(2) 0.0065(16) 0.0008(15) 0.0056(14)
C11A 0.0275(14) 0.0328(15) 0.0264(14) 0.0073(12) 0.0036(11) 0.0032(12)
C12A 0.0389(17) 0.0301(15) 0.0449(18) 0.0154(14) -0.0089(14) -0.0070(13)
C13A 0.0435(18) 0.0314(16) 0.0459(19) 0.0165(14) -0.0057(15) 0.0013(14)
C14A 0.0258(15) 0.0349(15) 0.0308(15) 0.0093(12) 0.0025(12) -0.0011(12)
C15A 0.0390(17) 0.0337(16) 0.0375(17) 0.0144(13) 0.0002(14) -0.0093(13)
C16A 0.0399(17) 0.0346(16) 0.0393(17) 0.0167(14) -0.0023(14) -0.0044(13)
S1C 0.0517(5) 0.0349(4) 0.0473(5) 0.0177(4) -0.0033(4) -0.0003(4)
O1C 0.0437(13) 0.0306(12) 0.0462(13) 0.0157(10) -0.0064(10) 0.0003(10)
O2C 0.0354(12) 0.0455(13) 0.0412(13) 0.0222(11) -0.0012(10) 0.0021(10)
O3C 0.0421(14) 0.0390(13) 0.0521(15) 0.0091(11) -0.0074(11) -0.0045(10)
N1C 0.0281(13) 0.0269(12) 0.0275(12) 0.0079(10) -0.0011(10) 0.0016(10)
N2C 0.0327(14) 0.0383(14) 0.0330(14) 0.0118(12) 0.0037(11) 0.0011(11)
C1C 0.0336(16) 0.0315(15) 0.0273(15) 0.0080(12) 0.0001(12) -0.0006(12)
C2C 0.0319(16) 0.0315(15) 0.0290(15) 0.0098(12) 0.0042(12) 0.0055(12)
C3C 0.0359(16) 0.0354(17) 0.0286(15) 0.0092(13) 0.0008(13) 0.0008(13)
C4C 0.0316(16) 0.0406(17) 0.0313(16) 0.0110(13) -0.0009(13) 0.0050(13)
C5C 0.0406(19) 0.051(2) 0.0399(19) 0.0098(16) -0.0003(15) -0.0037(16)
C6C 0.043(2) 0.057(2) 0.046(2) -0.0044(18) -0.0023(17) -0.0029(17)
C7C 0.041(2) 0.071(3) 0.0309(18) 0.0022(17) -0.0026(15) 0.0102(18)
C8C 0.049(2) 0.069(3) 0.0324(18) 0.0190(17) 0.0063(16) 0.0170(19)
C9C 0.0433(19) 0.0444(18) 0.0374(18) 0.0123(15) 0.0062(15) 0.0056(15)
C10C 0.0336(16) 0.0462(19) 0.0349(17) 0.0137(14) 0.0015(13) 0.0000(14)
C11C 0.0308(15) 0.0315(15) 0.0256(14) 0.0103(12) 0.0031(12) 0.0002(12)
C12C 0.0367(17) 0.0319(16) 0.0442(18) 0.0159(14) -0.0037(14) 0.0035(13)
C13C 0.0405(18) 0.0270(15) 0.0412(18) 0.0118(13) -0.0059(14) -0.0042(13)
C14C 0.0272(15) 0.0347(16) 0.0281(15) 0.0100(12) 0.0020(12) -0.0007(12)
C15C 0.0397(17) 0.0298(15) 0.0333(16) 0.0111(13) -0.0006(13) 0.0044(13)
C16C 0.0391(17) 0.0287(15) 0.0348(16) 0.0055(13) -0.0002(13) 0.0029(13)
S1D 0.0509(5) 0.0303(4) 0.0510(5) 0.0141(4) -0.0015(4) -0.0036(4)
O1D 0.0402(12) 0.0301(11) 0.0430(12) 0.0138(9) -0.0026(10) -0.0027(9)
O2D 0.0582(18) 0.085(2) 0.084(2) 0.0558(18) -0.0201(15) -0.0093(16)
O3D 0.0390(14) 0.0601(16) 0.0392(13) 0.0011(12) -0.0013(11) -0.0003(12)
N1D 0.0342(13) 0.0242(12) 0.0310(13) 0.0093(10) 0.0028(10) 0.0000(10)
N2D 0.0317(15) 0.062(2) 0.0396(16) 0.0152(15) 0.0031(12) 0.0000(14)
C1D 0.0329(16) 0.0290(14) 0.0265(14) 0.0069(12) 0.0013(12) -0.0025(12)
C2D 0.0378(17) 0.0293(15) 0.0327(16) 0.0071(12) 0.0070(13) 0.0006(13)
C3D 0.0342(16) 0.0297(15) 0.0306(15) 0.0080(12) 0.0063(12) -0.0017(12)
C4D 0.0266(15) 0.0356(16) 0.0329(16) 0.0058(13) 0.0012(12) 0.0062(12)
C5D 0.0418(19) 0.0446(19) 0.0415(19) 0.0093(15) -0.0010(15) -0.0049(15)
C6D 0.050(2) 0.054(2) 0.040(2) -0.0051(17) -0.0020(17) -0.0060(17)
C7D 0.043(2) 0.070(3) 0.0315(18) 0.0033(17) -0.0018(15) 0.0123(19)
C8D 0.055(2) 0.064(2) 0.0344(18) 0.0186(17) 0.0092(16) 0.0130(19)
C9D 0.0466(19) 0.0395(18) 0.0360(17) 0.0122(14) 0.0067(15) 0.0050(15)
C10D 0.0326(16) 0.0429(18) 0.0385(17) 0.0082(14) 0.0040(13) 0.0044(13)
C11D 0.0276(15) 0.0344(16) 0.0271(14) 0.0076(12) 0.0034(11) 0.0020(12)
C12D 0.0386(17) 0.0386(17) 0.0394(17) 0.0147(14) 0.0019(14) -0.0020(14)
C13D 0.0349(17) 0.0345(16) 0.0391(17) 0.0077(14) -0.0004(14) -0.0025(13)
C14D 0.0344(17) 0.0430(18) 0.0280(15) 0.0062(13) 0.0051(13) 0.0059(14)
C15D 0.0380(17) 0.0451(19) 0.0439(18) 0.0225(15) -0.0004(14) 0.0015(15)
C16D 0.0331(16) 0.0327(16) 0.0446(18) 0.0124(14) 0.0048(13) -0.0008(13)
S1B 0.0475(5) 0.0307(4) 0.0436(5) 0.0143(3) 0.0012(4) 0.0027(3)
O1B 0.0466(13) 0.0306(11) 0.0510(14) 0.0155(10) -0.0083(11) 0.0018(10)
O2B 0.0588(17) 0.0491(17) 0.0673(18) -0.0047(14) -0.0146(14) -0.0048(14)
O3B 0.0395(14) 0.0739(18) 0.0394(14) 0.0254(13) 0.0000(11) 0.0010(13)
N1B 0.0318(13) 0.0300(13) 0.0324(13) 0.0127(11) 0.0014(10) 0.0037(10)
N2B 0.0281(14) 0.0574(18) 0.0326(14) 0.0074(13) 0.0021(11) -0.0020(13)
C1B 0.0291(15) 0.0274(14) 0.0343(16) 0.0105(12) -0.0010(12) 0.0041(12)
C2B 0.0312(15) 0.0324(16) 0.0291(15) 0.0095(12) 0.0062(12) 0.0039(12)
C3B 0.0347(16) 0.0326(16) 0.0345(16) 0.0119(13) 0.0014(13) 0.0046(13)
C4B 0.0296(15) 0.0352(16) 0.0313(16) 0.0081(13) -0.0029(12) 0.0033(12)
C5B 0.0382(17) 0.0424(18) 0.0391(18) 0.0178(15) -0.0008(14) 0.0047(14)
C6B 0.049(2) 0.058(2) 0.0407(19) 0.0225(17) 0.0078(16) 0.0131(18)
C7B 0.043(2) 0.064(2) 0.0361(19) 0.0112(17) -0.0035(15) 0.0135(18)
C8B 0.050(2) 0.050(2) 0.042(2) 0.0044(16) -0.0050(17) -0.0034(17)
C9B 0.055(2) 0.049(2) 0.0367(18) 0.0146(16) 0.0001(16) -0.0035(17)
C10B 0.0313(16) 0.0456(19) 0.0447(19) 0.0116(15) 0.0041(14) 0.0019(14)
C11B 0.0261(14) 0.0345(15) 0.0268(14) 0.0113(12) 0.0019(11) 0.0004(12)
C12B 0.0366(16) 0.0359(17) 0.0366(17) 0.0119(13) 0.0015(13) 0.0047(13)
C13B 0.0307(16) 0.0445(18) 0.0399(18) 0.0175(15) 0.0000(13) 0.0049(14)
C14B 0.0293(15) 0.0423(17) 0.0286(15) 0.0120(13) 0.0020(12) -0.0027(13)
C15B 0.0334(16) 0.0372(17) 0.0369(17) 0.0058(13) 0.0017(13) -0.0051(13)
C16B 0.0357(16) 0.0323(16) 0.0374(16) 0.0121(13) 0.0047(13) 0.0042(13)

loop_
_atom_type_symbol
_atom_type_description
_atom_type_scat_dispersion_real
_atom_type_scat_dispersion_imag
_atom_type_scat_source
C C 0.0033 0.0016 'International Tables Vol C Tables 4.2.6.8 and 6.1.1.4'
H H 0.0000 0.0000 'International Tables Vol C Tables 4.2.6.8 and 6.1.1.4'
N N 0.0061 0.0033 'International Tables Vol C Tables 4.2.6.8 and 6.1.1.4'
O O 0.0106 0.0060 'International Tables Vol C Tables 4.2.6.8 and 6.1.1.4'
S S 0.1246 0.1234 'International Tables Vol C Tables 4.2.6.8 and 6.1.1.4'

loop_
_geom_angle_atom_site_label_1
_geom_angle_atom_site_label_2
_geom_angle_atom_site_label_3
_geom_angle
C2A N1A C11A 134.1(3)
C2A N1A C3A 93.1(2)
C11A N1A C3A 132.3(3)
O2A N2A O3A 123.4(3)
O2A N2A C14A 118.4(3)
O3A N2A C14A 118.1(3)
C4A C1A C10A 113.3(3)
C4A C1A C2A 115.6(3)
C10A C1A C2A 111.5(3)
C4A C1A C3A 116.9(3)
C10A C1A C3A 112.6(3)
C2A C1A C3A 83.7(2)
N1A C2A C1A 92.6(2)
N1A C2A S1A 133.7(2)
C1A C2A S1A 133.7(2)
O1A C3A N1A 131.1(3)
O1A C3A C1A 138.4(3)
N1A C3A C1A 90.5(2)
C5A C4A C9A 118.7(3)
C5A C4A C1A 122.3(3)
C9A C4A C1A 118.9(3)
C4A C5A C6A 120.2(4)
C4A C5A H5A 119.9
C6A C5A H5A 119.9
C7A C6A C5A 120.5(4)
C7A C6A H6A 119.8
C5A C6A H6A 119.8
C6A C7A C8A 120.0(4)
C6A C7A H7A 120.0
C8A C7A H7A 120.0
C9A C8A C7A 120.0(4)
C9A C8A H8A 120.0
C7A C8A H8A 120.0
C8A C9A C4A 120.6(4)
C8A C9A H9A 119.7
C4A C9A H9A 119.7
C1A C10A H10K 109.5
C1A C10A H10L 109.5
H10K C10A H10L 109.5
C1A C10A H10J 109.5
H10K C10A H10J 109.5
H10L C10A H10J 109.5
C12A C11A C16A 120.5(3)
C12A C11A N1A 120.4(3)
C16A C11A N1A 119.1(3)
C11A C12A C13A 119.7(3)
C11A C12A H12C 120.1
C13A C12A H12C 120.1
C14A C13A C12A 118.8(3)
C14A C13A H13C 120.6
C12A C13A H13C 120.6
C15A C14A C13A 122.3(3)
C15A C14A N2A 119.0(3)
C13A C14A N2A 118.7(3)
C14A C15A C16A 118.5(3)
C14A C15A H15C 120.8
C16A C15A H15C 120.8
C15A C16A C11A 120.2(3)
C15A C16A H16C 119.9
C11A C16A H16C 119.9
C2C N1C C11C 134.3(3)
C2C N1C C3C 93.5(2)
C11C N1C C3C 131.9(2)
O2C N2C O3C 123.6(3)
O2C N2C C14C 118.5(3)
O3C N2C C14C 117.9(3)
C2C C1C C4C 119.5(3)
C2C C1C C10C 110.6(2)
C4C C1C C10C 112.3(2)
C2C C1C C3C 84.1(2)
C4C C1C C3C 114.1(3)
C10C C1C C3C 113.4(3)
N1C C2C C1C 92.6(2)
N1C C2C S1C 133.3(2)
C1C C2C S1C 133.9(2)
O1C C3C N1C 131.6(3)
O1C C3C C1C 138.6(3)
N1C C3C C1C 89.8(2)
C5C C4C C9C 119.7(3)
C5C C4C C1C 118.5(3)
C9C C4C C1C 121.8(3)
C4C C5C C6C 120.0(3)
C4C C5C H5C 120.0
C6C C5C H5C 120.0
C7C C6C C5C 120.6(4)
C7C C6C H6C 119.7
C5C C6C H6C 119.7
C6C C7C C8C 119.7(3)
C6C C7C H7C 120.2
C8C C7C H7C 120.2
C7C C8C C9C 120.7(4)
C7C C8C H8C 119.6
C9C C8C H8C 119.6
C4C C9C C8C 119.2(3)
C4C C9C H9C 120.4
C8C C9C H9C 120.4
C1C C10C H10H 109.5
C1C C10C H10I 109.5
H10H C10C H10I 109.5
C1C C10C H10G 109.5
H10H C10C H10G 109.5
H10I C10C H10G 109.5
C16C C11C C12C 120.9(3)
C16C C11C N1C 119.4(3)
C12C C11C N1C 119.7(3)
C13C C12C C11C 119.2(3)
C13C C12C H12B 120.4
C11C C12C H12B 120.4
C14C C13C C12C 119.2(3)
C14C C13C H13B 120.4
C12C C13C H13B 120.4
C13C C14C C15C 122.3(3)
C13C C14C N2C 118.7(3)
C15C C14C N2C 119.0(3)
C14C C15C C16C 118.7(3)
C14C C15C H15B 120.6
C16C C15C H15B 120.6
C11C C16C C15C 119.7(3)
C11C C16C H16B 120.1
C15C C16C H16B 120.1
C2D N1D C11D 133.8(3)
C2D N1D C3D 93.5(2)
C11D N1D C3D 132.3(2)
O2D N2D O3D 123.8(3)
O2D N2D C14D 118.2(3)
O3D N2D C14D 118.0(3)
C4D C1D C10D 112.3(2)
C4D C1D C2D 118.5(3)
C10D C1D C2D 111.4(2)
C4D C1D C3D 114.1(2)
C10D C1D C3D 114.0(2)
C2D C1D C3D 83.6(2)
N1D C2D C1D 92.7(2)
N1D C2D S1D 132.8(2)
C1D C2D S1D 134.3(2)
O1D C3D N1D 131.7(3)
O1D C3D C1D 138.1(3)
N1D C3D C1D 90.3(2)
C5D C4D C9D 119.8(3)
C5D C4D C1D 118.0(3)
C9D C4D C1D 122.2(3)
C4D C5D C6D 120.2(3)
C4D C5D H5D 119.9
C6D C5D H5D 119.9
C7D C6D C5D 120.2(4)
C7D C6D H6D 119.9
C5D C6D H6D 119.9
C6D C7D C8D 119.8(3)
C6D C7D H7D 120.1
C8D C7D H7D 120.1
C9D C8D C7D 120.4(4)
C9D C8D H8D 119.8
C7D C8D H8D 119.8
C4D C9D C8D 119.6(3)
C4D C9D H9D 120.2
C8D C9D H9D 120.2
C1D C10D H10E 109.5
C1D C10D H10F 109.5
H10E C10D H10F 109.5
C1D C10D H10D 109.5
H10E C10D H10D 109.5
H10F C10D H10D 109.5
C12D C11D C16D 121.4(3)
C12D C11D N1D 120.0(3)
C16D C11D N1D 118.6(3)
C11D C12D C13D 118.5(3)
C11D C12D H12A 120.7
C13D C12D H12A 120.7
C14D C13D C12D 119.6(3)
C14D C13D H13A 120.2
C12D C13D H13A 120.2
C15D C14D C13D 122.3(3)
C15D C14D N2D 119.2(3)
C13D C14D N2D 118.4(3)
C14D C15D C16D 118.8(3)
C14D C15D H15A 120.6
C16D C15D H15A 120.6
C15D C16D C11D 119.4(3)
C15D C16D H16A 120.3
C11D C16D H16A 120.3
C2B N1B C11B 133.4(2)
C2B N1B C3B 93.4(2)
C11B N1B C3B 132.7(3)
O2B N2B O3B 124.0(3)
O2B N2B C14B 118.4(3)
O3B N2B C14B 117.6(3)
C10B C1B C4B 114.7(3)
C10B C1B C2B 111.7(2)
C4B C1B C2B 115.3(2)
C10B C1B C3B 111.7(3)
C4B C1B C3B 116.0(3)
C2B C1B C3B 83.7(2)
N1B C2B C1B 92.4(2)
N1B C2B S1B 133.6(2)
C1B C2B S1B 133.9(2)
O1B C3B N1B 131.3(3)
O1B C3B C1B 138.2(3)
N1B C3B C1B 90.4(2)
C5B C4B C9B 119.2(3)
C5B C4B C1B 122.7(3)
C9B C4B C1B 118.1(3)
C4B C5B C6B 119.9(3)
C4B C5B H5B 120.1
C6B C5B H5B 120.1
C7B C6B C5B 121.1(4)
C7B C6B H6B 119.4
C5B C6B H6B 119.4
C6B C7B C8B 119.6(3)
C6B C7B H7B 120.2
C8B C7B H7B 120.2
C9B C8B C7B 120.1(4)
C9B C8B H8B 119.9
C7B C8B H8B 119.9
C8B C9B C4B 120.0(3)
C8B C9B H9B 120.0
C4B C9B H9B 120.0
C1B C10B H10A 109.5
C1B C10B H10C 109.5
H10A C10B H10C 109.5
C1B C10B H10B 109.5
H10A C10B H10B 109.5
H10C C10B H10B 109.5
C12B C11B C16B 120.8(3)
C12B C11B N1B 120.2(3)
C16B C11B N1B 119.0(3)
C13B C12B C11B 118.8(3)
C13B C12B H12 120.6
C11B C12B H12 120.6
C14B C13B C12B 119.5(3)
C14B C13B H13 120.3
C12B C13B H13 120.3
C15B C14B C13B 121.9(3)
C15B C14B N2B 119.7(3)
C13B C14B N2B 118.4(3)
C16B C15B C14B 119.0(3)
C16B C15B H15 120.5
C14B C15B H15 120.5
C15B C16B C11B 119.9(3)
C15B C16B H16 120.0
C11B C16B H16 120.0

loop_
_geom_bond_atom_site_label_1
_geom_bond_atom_site_label_2
_geom_bond_distance
S1A C2A 1.608(3)
O1A C3A 1.197(4)
O2A N2A 1.230(3)
O3A N2A 1.238(3)
N1A C2A 1.393(4)
N1A C11A 1.414(4)
N1A C3A 1.436(4)
N2A C14A 1.470(4)
C1A C4A 1.520(4)
C1A C10A 1.531(5)
C1A C2A 1.534(4)
C1A C3A 1.545(4)
C4A C5A 1.384(5)
C4A C9A 1.390(5)
C5A C6A 1.392(5)
C5A H5A 0.9500
C6A C7A 1.360(6)
C6A H6A 0.9500
C7A C8A 1.382(6)
C7A H7A 0.9500
C8A C9A 1.381(5)
C8A H8A 0.9500
C9A H9A 0.9500
C10A H10K 0.9800
C10A H10L 0.9800
C10A H10J 0.9800
C11A C12A 1.382(4)
C11A C16A 1.386(4)
C12A C13A 1.384(4)
C12A H12C 0.9500
C13A C14A 1.377(4)
C13A H13C 0.9500
C14A C15A 1.377(4)
C15A C16A 1.379(4)
C15A H15C 0.9500
C16A H16C 0.9500
S1C C2C 1.604(3)
O1C C3C 1.209(4)
O2C N2C 1.220(3)
O3C N2C 1.235(3)
N1C C2C 1.394(4)
N1C C11C 1.417(4)
N1C C3C 1.431(4)
N2C C14C 1.473(4)
C1C C2C 1.521(4)
C1C C4C 1.528(4)
C1C C10C 1.536(4)
C1C C3C 1.553(4)
C4C C5C 1.382(5)
C4C C9C 1.388(5)
C5C C6C 1.393(5)
C5C H5C 0.9500
C6C C7C 1.365(5)
C6C H6C 0.9500
C7C C8C 1.375(5)
C7C H7C 0.9500
C8C C9C 1.398(5)
C8C H8C 0.9500
C9C H9C 0.9500
C10C H10H 0.9800
C10C H10I 0.9800
C10C H10G 0.9800
C11C C16C 1.384(4)
C11C C12C 1.394(4)
C12C C13C 1.385(4)
C12C H12B 0.9500
C13C C14C 1.374(4)
C13C H13B 0.9500
C14C C15C 1.380(4)
C15C C16C 1.385(4)
C15C H15B 0.9500
C16C H16B 0.9500
S1D C2D 1.608(3)
O1D C3D 1.212(3)
O2D N2D 1.220(4)
O3D N2D 1.226(4)
N1D C2D 1.387(4)
N1D C11D 1.412(4)
N1D C3D 1.436(4)
N2D C14D 1.473(4)
C1D C4D 1.524(4)
C1D C10D 1.529(4)
C1D C2D 1.535(4)
C1D C3D 1.549(4)
C4D C5D 1.381(4)
C4D C9D 1.384(4)
C5D C6D 1.393(5)
C5D H5D 0.9500
C6D C7D 1.362(5)
C6D H6D 0.9500
C7D C8D 1.390(5)
C7D H7D 0.9500
C8D C9D 1.384(5)
C8D H8D 0.9500
C9D H9D 0.9500
C10D H10E 0.9800
C10D H10F 0.9800
C10D H10D 0.9800
C11D C12D 1.386(4)
C11D C16D 1.393(4)
C12D C13D 1.393(4)
C12D H12A 0.9500
C13D C14D 1.374(4)
C13D H13A 0.9500
C14D C15D 1.372(4)
C15D C16D 1.389(4)
C15D H15A 0.9500
C16D H16A 0.9500
S1B C2B 1.602(3)
O1B C3B 1.203(4)
O2B N2B 1.218(4)
O3B N2B 1.231(4)
N1B C2B 1.392(4)
N1B C11B 1.410(4)
N1B C3B 1.442(4)
N2B C14B 1.467(4)
C1B C10B 1.524(4)
C1B C4B 1.524(4)
C1B C2B 1.544(4)
C1B C3B 1.547(4)
C4B C5B 1.377(4)
C4B C9B 1.398(5)
C5B C6B 1.396(5)
C5B H5B 0.9500
C6B C7B 1.357(5)
C6B H6B 0.9500
C7B C8B 1.388(5)
C7B H7B 0.9500
C8B C9B 1.387(5)
C8B H8B 0.9500
C9B H9B 0.9500
C10B H10A 0.9800
C10B H10C 0.9800
C10B H10B 0.9800
C11B C12B 1.393(4)
C11B C16B 1.395(4)
C12B C13B 1.390(4)
C12B H12 0.9500
C13B C14B 1.383(4)
C13B H13 0.9500
C14B C15B 1.380(4)
C15B C16B 1.375(4)
C15B H15 0.9500
C16B H16 0.9500

loop_
_geom_torsion_atom_site_label_1
_geom_torsion_atom_site_label_2
_geom_torsion_atom_site_label_3
_geom_torsion_atom_site_label_4
_geom_torsion
C11A N1A C2A C1A 170.8(3)
C3A N1A C2A C1A -1.8(3)
C11A N1A C2A S1A -7.2(5)
C3A N1A C2A S1A -179.9(3)
C4A C1A C2A N1A 118.6(3)
C10A C1A C2A N1A -110.2(3)
C3A C1A C2A N1A 1.7(2)
C4A C1A C2A S1A -63.3(4)
C10A C1A C2A S1A 67.9(4)
C3A C1A C2A S1A 179.8(3)
C2A N1A C3A O1A -179.8(4)
C11A N1A C3A O1A 7.3(6)
C2A N1A C3A C1A 1.8(3)
C11A N1A C3A C1A -171.0(3)
C4A C1A C3A O1A 64.7(6)
C10A C1A C3A O1A -69.1(5)
C2A C1A C3A O1A -179.8(5)
C4A C1A C3A N1A -117.2(3)
C10A C1A C3A N1A 109.0(3)
C2A C1A C3A N1A -1.6(2)
C10A C1A C4A C5A 118.6(3)
C2A C1A C4A C5A -111.1(3)
C3A C1A C4A C5A -14.9(4)
C10A C1A C4A C9A -61.2(4)
C2A C1A C4A C9A 69.2(4)
C3A C1A C4A C9A 165.3(3)
C9A C4A C5A C6A 0.7(5)
C1A C4A C5A C6A -179.1(3)
C4A C5A C6A C7A -0.7(6)
C5A C6A C7A C8A -0.2(6)
C6A C7A C8A C9A 1.0(6)
C7A C8A C9A C4A -0.9(6)
C5A C4A C9A C8A 0.1(5)
C1A C4A C9A C8A 179.9(3)
C2A N1A C11A C12A -5.6(5)
C3A N1A C11A C12A 164.4(3)
C2A N1A C11A C16A 175.1(3)
C3A N1A C11A C16A -14.9(5)
C16A C11A C12A C13A 1.7(5)
N1A C11A C12A C13A -177.5(3)
C11A C12A C13A C14A -0.6(5)
C12A C13A C14A C15A -1.0(5)
C12A C13A C14A N2A 177.0(3)
O2A N2A C14A C15A 11.5(4)
O3A N2A C14A C15A -168.8(3)
O2A N2A C14A C13A -166.5(3)
O3A N2A C14A C13A 13.1(4)
C13A C14A C15A C16A 1.3(5)
N2A C14A C15A C16A -176.6(3)
C14A C15A C16A C11A -0.2(5)
C12A C11A C16A C15A -1.3(5)
N1A C11A C16A C15A 177.9(3)
C11C N1C C2C C1C 172.0(3)
C3C N1C C2C C1C -1.5(2)
C11C N1C C2C S1C -3.9(5)
C3C N1C C2C S1C -177.4(3)
C4C C1C C2C N1C 115.8(3)
C10C C1C C2C N1C -111.4(3)
C3C C1C C2C N1C 1.4(2)
C4C C1C C2C S1C -68.4(4)
C10C C1C C2C S1C 64.4(4)
C3C C1C C2C S1C 177.2(3)
C2C N1C C3C O1C -178.5(4)
C11C N1C C3C O1C 7.8(6)
C2C N1C C3C C1C 1.5(2)
C11C N1C C3C C1C -172.2(3)
C2C C1C C3C O1C 178.6(4)
C4C C1C C3C O1C 58.8(5)
C10C C1C C3C O1C -71.5(5)
C2C C1C C3C N1C -1.4(2)
C4C C1C C3C N1C -121.2(3)
C10C C1C C3C N1C 108.6(3)
C2C C1C C4C C5C -161.8(3)
C10C C1C C4C C5C 66.1(4)
C3C C1C C4C C5C -64.7(4)
C2C C1C C4C C9C 18.6(4)
C10C C1C C4C C9C -113.5(3)
C3C C1C C4C C9C 115.7(3)
C9C C4C C5C C6C 0.1(5)
C1C C4C C5C C6C -179.5(3)
C4C C5C C6C C7C 0.5(6)
C5C C6C C7C C8C -0.7(6)
C6C C7C C8C C9C 0.4(6)
C5C C4C C9C C8C -0.5(5)
C1C C4C C9C C8C 179.1(3)
C7C C8C C9C C4C 0.2(5)
C2C N1C C11C C16C 170.0(3)
C3C N1C C11C C16C -18.7(5)
C2C N1C C11C C12C -12.2(5)
C3C N1C C11C C12C 159.1(3)
C16C C11C C12C C13C 1.1(5)
N1C C11C C12C C13C -176.6(3)
C11C C12C C13C C14C 0.0(5)
C12C C13C C14C C15C -1.1(5)
C12C C13C C14C N2C 177.4(3)
O2C N2C C14C C13C -165.0(3)
O3C N2C C14C C13C 13.4(4)
O2C N2C C14C C15C 13.6(4)
O3C N2C C14C C15C -168.0(3)
C13C C14C C15C C16C 1.1(5)
N2C C14C C15C C16C -177.5(3)
C12C C11C C16C C15C -1.1(5)
N1C C11C C16C C15C 176.6(3)
C14C C15C C16C C11C 0.0(5)
C11D N1D C2D C1D 171.3(3)
C3D N1D C2D C1D -1.1(2)
C11D N1D C2D S1D -3.8(5)
C3D N1D C2D S1D -176.3(3)
C4D C1D C2D N1D 115.1(3)
C10D C1D C2D N1D -112.3(3)
C3D C1D C2D N1D 1.0(2)
C4D C1D C2D S1D -69.9(4)
C10D C1D C2D S1D 62.8(4)
C3D C1D C2D S1D 176.1(3)
C2D N1D C3D O1D -178.4(3)
C11D N1D C3D O1D 9.0(5)
C2D N1D C3D C1D 1.1(2)
C11D N1D C3D C1D -171.5(3)
C4D C1D C3D O1D 60.0(5)
C10D C1D C3D O1D -70.9(5)
C2D C1D C3D O1D 178.4(4)
C4D C1D C3D N1D -119.4(3)
C10D C1D C3D N1D 109.6(3)
C2D C1D C3D N1D -1.0(2)
C10D C1D C4D C5D 75.1(4)
C2D C1D C4D C5D -152.6(3)
C3D C1D C4D C5D -56.6(4)
C10D C1D C4D C9D -101.9(3)
C2D C1D C4D C9D 30.4(4)
C3D C1D C4D C9D 126.4(3)
C9D C4D C5D C6D -1.8(5)
C1D C4D C5D C6D -178.9(3)
C4D C5D C6D C7D 1.2(6)
C5D C6D C7D C8D -0.5(6)
C6D C7D C8D C9D 0.3(6)
C5D C4D C9D C8D 1.7(5)
C1D C4D C9D C8D 178.7(3)
C7D C8D C9D C4D -0.9(5)
C2D N1D C11D C12D 16.0(5)
C3D N1D C11D C12D -174.2(3)
C2D N1D C11D C16D -161.8(3)
C3D N1D C11D C16D 8.0(5)
C16D C11D C12D C13D 3.1(5)
N1D C11D C12D C13D -174.6(3)
C11D C12D C13D C14D -1.4(5)
C12D C13D C14D C15D -1.7(5)
C12D C13D C14D N2D 176.6(3)
O2D N2D C14D C15D -17.0(4)
O3D N2D C14D C15D 161.8(3)
O2D N2D C14D C13D 164.7(3)
O3D N2D C14D C13D -16.5(4)
C13D C14D C15D C16D 3.1(5)
N2D C14D C15D C16D -175.1(3)
C14D C15D C16D C11D -1.4(5)
C12D C11D C16D C15D -1.7(5)
N1D C11D C16D C15D 176.1(3)
C11B N1B C2B C1B 169.8(3)
C3B N1B C2B C1B -2.2(2)
C11B N1B C2B S1B -7.3(5)
C3B N1B C2B S1B -179.2(3)
C10B C1B C2B N1B -108.8(3)
C4B C1B C2B N1B 117.9(3)
C3B C1B C2B N1B 2.1(2)
C10B C1B C2B S1B 68.2(4)
C4B C1B C2B S1B -65.0(4)
C3B C1B C2B S1B 179.1(3)
C2B N1B C3B O1B 178.9(4)
C11B N1B C3B O1B 6.9(6)
C2B N1B C3B C1B 2.2(2)
C11B N1B C3B C1B -169.9(3)
C10B C1B C3B O1B -67.4(5)
C4B C1B C3B O1B 66.6(5)
C2B C1B C3B O1B -178.3(4)
C10B C1B C3B N1B 108.9(3)
C4B C1B C3B N1B -117.1(3)
C2B C1B C3B N1B -2.0(2)
C10B C1B C4B C5B 130.0(3)
C2B C1B C4B C5B -98.2(3)
C3B C1B C4B C5B -2.7(4)
C10B C1B C4B C9B -50.2(4)
C2B C1B C4B C9B 81.7(4)
C3B C1B C4B C9B 177.1(3)
C9B C4B C5B C6B 0.6(5)
C1B C4B C5B C6B -179.6(3)
C4B C5B C6B C7B -0.7(5)
C5B C6B C7B C8B 0.3(5)
C6B C7B C8B C9B 0.3(6)
C7B C8B C9B C4B -0.4(6)
C5B C4B C9B C8B 0.0(5)
C1B C4B C9B C8B -179.8(3)
C2B N1B C11B C12B 21.0(5)
C3B N1B C11B C12B -170.0(3)
C2B N1B C11B C16B -157.2(3)
C3B N1B C11B C16B 11.8(5)
C16B C11B C12B C13B 2.3(5)
N1B C11B C12B C13B -175.8(3)
C11B C12B C13B C14B -0.4(5)
C12B C13B C14B C15B -2.4(5)
C12B C13B C14B N2B 176.4(3)
O2B N2B C14B C15B -18.3(4)
O3B N2B C14B C15B 160.9(3)
O2B N2B C14B C13B 162.9(3)
O3B N2B C14B C13B -17.9(4)
C13B C14B C15B C16B 3.3(5)
N2B C14B C15B C16B -175.5(3)
C14B C15B C16B C11B -1.3(5)
C12B C11B C16B C15B -1.4(5)
N1B C11B C16B C15B 176.7(3)
